data_1504583
loop_
_publ_author_name
'Zhu, Chen'
'Shi, Yun'
'Xu, Ming-Hua'
'Lin, Guo-Qiang'

_publ_section_title
;
 An efficient and versatile approach for optical resolution of
 C2-symmetric axially chiral biaryl dials. Synthesis of enantiopure
 biaryl-derived cyclic trans-1,2-diols.
;
_journal_issue 6
_journal_name_full 'Organic letters'
_journal_page_first 1243
_journal_page_last 1246
_journal_paper_doi 10.1021/ol800122x
_journal_volume 10
_journal_year 2008
_chemical_absolute_configuration unk
_chemical_formula_sum 'C24 H20 O4'
_chemical_formula_weight 372.40
_chemical_name_systematic
; 
 ? 
;
_space_group_IT_number 4
_symmetry_cell_setting monoclinic
_symmetry_space_group_name_Hall 'P 2yb'
_symmetry_space_group_name_H-M 'P 1 21 1'
_atom_sites_solution_hydrogens geom
_atom_sites_solution_primary direct
_atom_sites_solution_secondary difmap
_audit_creation_method SHELXL-97
_cell_angle_alpha 90.00
_cell_angle_beta 109.982(4)
_cell_angle_gamma 90.00
_cell_formula_units_Z 2
_cell_length_a 10.634(2)
_cell_length_b 6.6025(13)
_cell_length_c 13.996(3)
_cell_measurement_reflns_used 1075
_cell_measurement_temperature 293(2)
_cell_measurement_theta_max 46.533
_cell_measurement_theta_min 5.902
_cell_volume 923.5(3)
_computing_cell_refinement 'Bruker SMART'
_computing_data_collection 'Bruker SMART'
_computing_data_reduction 'Bruker SHELXTL'
_computing_molecular_graphics 'Bruker SHELXTL'
_computing_publication_material 'Bruker SHELXTL'
_computing_structure_refinement 'SHELXL-97 (Sheldrick, 1997)'
_computing_structure_solution 'SHELXS-97 (Sheldrick, 1990)'
_diffrn_ambient_temperature 293(2)
_diffrn_measured_fraction_theta_full 0.993
_diffrn_measured_fraction_theta_max 0.993
_diffrn_measurement_device_type 'CCD area detector'
_diffrn_measurement_method 'phi and omega scans'
_diffrn_radiation_monochromator graphite
_diffrn_radiation_source 'fine-focus sealed tube'
_diffrn_radiation_type MoK\a
_diffrn_radiation_wavelength 0.71073
_diffrn_reflns_av_R_equivalents 0.1487
_diffrn_reflns_av_sigmaI/netI 0.1341
_diffrn_reflns_limit_h_max 13
_diffrn_reflns_limit_h_min -13
_diffrn_reflns_limit_k_max 7
_diffrn_reflns_limit_k_min -8
_diffrn_reflns_limit_l_max 17
_diffrn_reflns_limit_l_min -13
_diffrn_reflns_number 5491
_diffrn_reflns_theta_full 26.98
_diffrn_reflns_theta_max 26.98
_diffrn_reflns_theta_min 2.04
_exptl_absorpt_coefficient_mu 0.091
_exptl_absorpt_correction_T_max 1.0000
_exptl_absorpt_correction_T_min 0.8112
_exptl_absorpt_correction_type empirical
_exptl_absorpt_process_details sadabs
_exptl_crystal_colour colorless
_exptl_crystal_density_diffrn 1.339
_exptl_crystal_density_method 'not measured'
_exptl_crystal_description prismatic
_exptl_crystal_F_000 392
_exptl_crystal_size_max 0.403
_exptl_crystal_size_mid 0.217
_exptl_crystal_size_min 0.169
_refine_diff_density_max 0.246
_refine_diff_density_min -0.219
_refine_diff_density_rms 0.049
_refine_ls_abs_structure_details 'Flack H D (1983), Acta Cryst. A39, 876-881'
_refine_ls_abs_structure_Flack 10(10)
_refine_ls_extinction_coef 0.005(4)
_refine_ls_extinction_expression Fc^*^=kFc[1+0.001xFc^2^\l^3^/sin(2\q)]^-1/4^
_refine_ls_extinction_method SHELXL
_refine_ls_goodness_of_fit_ref 0.862
_refine_ls_hydrogen_treatment constr
_refine_ls_matrix_type full
_refine_ls_number_parameters 258
_refine_ls_number_reflns 2176
_refine_ls_number_restraints 1
_refine_ls_restrained_S_all 0.862
_refine_ls_R_factor_all 0.0756
_refine_ls_R_factor_gt 0.0526
_refine_ls_shift/su_max 0.000
_refine_ls_shift/su_mean 0.000
_refine_ls_structure_factor_coef Fsqd
_refine_ls_weighting_details 'calc w=1/[\s^2^(Fo^2^)+(0.0288P)^2^+0.0000P] where P=(Fo^2^+2Fc^2^)/3'
_refine_ls_weighting_scheme calc
_refine_ls_wR_factor_gt 0.1116
_refine_ls_wR_factor_ref 0.1210
_reflns_number_gt 1440
_reflns_number_total 2176
_reflns_threshold_expression >2sigma(I)
_cod_data_source_file ol800122x-file002.cif
_cod_data_source_block cd27425
_cod_depositor_comments
;
The following automatic conversions were performed:

'_symmetry_cell_setting' value 'Monoclinic' changed to 'monoclinic'
according to /home/saulius/struct/CIF-dictionaries/cif_core.dic
dictionary named 'cif_core.dic' version 2.4.1 from 2010-06-29.

Automatic conversion script
Id: cif_fix_values 1715 2011-07-08 13:25:40Z adriana 
;
_cod_original_sg_symbol_H-M P2(1)
_cod_database_code 1504583

loop_
_symmetry_equiv_pos_as_xyz
'x, y, z'
'-x, y+1/2, -z'

loop_
_atom_site_label
_atom_site_type_symbol
_atom_site_fract_x
_atom_site_fract_y
_atom_site_fract_z
_atom_site_U_iso_or_equiv
_atom_site_adp_type
_atom_site_occupancy
_atom_site_symmetry_multiplicity
_atom_site_calc_flag
_atom_site_refinement_flags
O1 O 0.4578(3) 1.1723(5) 0.8608(2) 0.0524(8) Uani 1 1 d .
H1A H 0.4598 1.1857 0.9195 0.079 Uiso 1 1 calc R
O2 O 0.8412(3) 0.7312(5) 0.4670(2) 0.0599(9) Uani 1 1 d .
O3 O 0.4820(3) 0.7619(5) 0.9263(2) 0.0506(8) Uani 1 1 d .
H3 H 0.4675 0.8599 0.9569 0.076 Uiso 1 1 calc R
O4 O 1.2001(2) 0.8245(5) 0.7951(2) 0.0524(8) Uani 1 1 d .
C1 C 0.5690(4) 1.0523(6) 0.8596(3) 0.0394(10) Uani 1 1 d .
H1 H 0.6456 1.0786 0.9214 0.047 Uiso 1 1 calc R
C2 C 0.6057(3) 1.1063(6) 0.7668(3) 0.0342(9) Uani 1 1 d .
C3 C 0.6885(3) 0.9700(6) 0.7415(3) 0.0310(9) Uani 1 1 d .
C4 C 0.7035(3) 0.9905(6) 0.6433(3) 0.0333(9) Uani 1 1 d .
C5 C 0.7634(3) 0.8404(6) 0.6018(3) 0.0378(9) Uani 1 1 d .
H5 H 0.7922 0.7202 0.6372 0.045 Uiso 1 1 calc R
C6 C 0.7798(4) 0.8689(6) 0.5096(3) 0.0429(11) Uani 1 1 d .
C7 C 0.7322(4) 1.0438(7) 0.4532(3) 0.0482(11) Uani 1 1 d .
H7 H 0.7438 1.0619 0.3909 0.058 Uiso 1 1 calc R
C8 C 0.6690(4) 1.1873(7) 0.4888(3) 0.0477(11) Uani 1 1 d .
H8 H 0.6367 1.3027 0.4502 0.057 Uiso 1 1 calc R
C9 C 0.6510(4) 1.1648(6) 0.5845(3) 0.0390(10) Uani 1 1 d .
C10 C 0.5795(4) 1.3088(7) 0.6190(3) 0.0464(10) Uani 1 1 d .
H10 H 0.5498 1.4273 0.5823 0.056 Uiso 1 1 calc R
C11 C 0.5533(4) 1.2744(6) 0.7073(3) 0.0429(10) Uani 1 1 d .
H11 H 0.4999 1.3648 0.7272 0.052 Uiso 1 1 calc R
C12 C 0.5374(4) 0.8292(6) 0.8520(3) 0.0383(10) Uani 1 1 d .
H12 H 0.4732 0.8006 0.7841 0.046 Uiso 1 1 calc R
C13 C 0.6669(3) 0.7193(6) 0.8642(3) 0.0355(9) Uani 1 1 d .
C14 C 0.7450(3) 0.8002(6) 0.8116(3) 0.0325(9) Uani 1 1 d .
C15 C 0.8778(3) 0.7199(6) 0.8337(3) 0.0338(9) Uani 1 1 d .
C16 C 0.9762(3) 0.8227(6) 0.8027(3) 0.0357(9) Uani 1 1 d .
H16 H 0.9573 0.9478 0.7704 0.043 Uiso 1 1 calc R
C17 C 1.0989(4) 0.7335(6) 0.8215(3) 0.0398(10) Uani 1 1 d .
C18 C 1.1303(4) 0.5480(6) 0.8692(3) 0.0430(10) Uani 1 1 d .
H18 H 1.2120 0.4871 0.8767 0.052 Uiso 1 1 calc R
C19 C 1.0419(4) 0.4545(6) 0.9053(3) 0.0414(10) Uani 1 1 d .
H19 H 1.0652 0.3328 0.9404 0.050 Uiso 1 1 calc R
C20 C 0.9138(4) 0.5412(6) 0.8899(3) 0.0346(9) Uani 1 1 d .
C21 C 0.8250(4) 0.4542(6) 0.9346(3) 0.0432(10) Uani 1 1 d .
H21 H 0.8475 0.3335 0.9707 0.052 Uiso 1 1 calc R
C22 C 0.7075(4) 0.5475(6) 0.9247(3) 0.0408(10) Uani 1 1 d .
H22 H 0.6532 0.4959 0.9588 0.049 Uiso 1 1 calc R
C23 C 0.9164(5) 0.5732(7) 0.5312(4) 0.0654(15) Uani 1 1 d .
H23A H 0.8563 0.4799 0.5461 0.098 Uiso 1 1 calc R
H23B H 0.9753 0.6306 0.5934 0.098 Uiso 1 1 calc R
H23C H 0.9681 0.5029 0.4972 0.098 Uiso 1 1 calc R
C24 C 1.1697(4) 1.0120(8) 0.7407(4) 0.0648(15) Uani 1 1 d .
H24A H 1.1520 1.1141 0.7833 0.097 Uiso 1 1 calc R
H24B H 1.0923 0.9950 0.6808 0.097 Uiso 1 1 calc R
H24C H 1.2444 1.0529 0.7216 0.097 Uiso 1 1 calc R

loop_
_atom_site_aniso_label
_atom_site_aniso_U_11
_atom_site_aniso_U_22
_atom_site_aniso_U_33
_atom_site_aniso_U_23
_atom_site_aniso_U_13
_atom_site_aniso_U_12
O1 0.0362(14) 0.079(2) 0.0439(17) -0.0052(17) 0.0159(13) 0.0147(15)
O2 0.0521(17) 0.091(3) 0.0436(18) -0.0112(19) 0.0254(15) 0.0059(19)
O3 0.0404(14) 0.077(2) 0.0435(17) 0.0045(16) 0.0259(13) -0.0032(16)
O4 0.0264(13) 0.077(2) 0.0561(19) 0.0119(17) 0.0172(13) -0.0015(16)
C1 0.0251(18) 0.062(3) 0.031(2) -0.003(2) 0.0108(16) 0.004(2)
C2 0.0243(18) 0.043(2) 0.032(2) -0.0005(17) 0.0060(16) -0.0004(17)
C3 0.0197(17) 0.046(2) 0.027(2) 0.0001(17) 0.0073(15) -0.0034(17)
C4 0.0215(17) 0.043(2) 0.033(2) 0.0028(18) 0.0060(15) -0.0003(17)
C5 0.0271(18) 0.053(3) 0.031(2) 0.0030(19) 0.0074(15) 0.0005(19)
C6 0.028(2) 0.065(3) 0.035(2) -0.009(2) 0.0108(17) -0.008(2)
C7 0.038(2) 0.070(3) 0.036(2) 0.005(2) 0.0125(19) -0.013(2)
C8 0.035(2) 0.067(3) 0.036(2) 0.013(2) 0.0059(18) -0.006(2)
C9 0.0270(18) 0.056(3) 0.030(2) 0.0057(19) 0.0049(15) -0.0057(19)
C10 0.037(2) 0.055(3) 0.043(2) 0.007(2) 0.0068(19) 0.005(2)
C11 0.033(2) 0.053(3) 0.042(2) -0.004(2) 0.0104(17) 0.006(2)
C12 0.0267(18) 0.061(3) 0.028(2) -0.001(2) 0.0100(15) -0.004(2)
C13 0.0276(18) 0.049(2) 0.0301(19) -0.0015(19) 0.0105(15) -0.0089(19)
C14 0.0284(18) 0.042(2) 0.0249(18) -0.0003(17) 0.0063(15) -0.0022(18)
C15 0.0279(18) 0.043(2) 0.030(2) -0.0022(18) 0.0094(15) -0.0022(18)
C16 0.0262(18) 0.048(2) 0.032(2) 0.0073(18) 0.0090(15) 0.0016(18)
C17 0.0278(18) 0.059(3) 0.033(2) -0.004(2) 0.0108(15) -0.004(2)
C18 0.030(2) 0.054(3) 0.045(3) -0.001(2) 0.0124(18) 0.011(2)
C19 0.042(2) 0.043(3) 0.038(2) 0.0041(19) 0.0118(19) 0.006(2)
C20 0.0335(19) 0.038(2) 0.031(2) -0.0007(19) 0.0102(16) 0.0002(18)
C21 0.044(2) 0.048(3) 0.038(2) 0.008(2) 0.0143(19) 0.003(2)
C22 0.040(2) 0.050(3) 0.036(2) 0.004(2) 0.0171(18) -0.008(2)
C23 0.057(3) 0.080(4) 0.065(3) -0.020(3) 0.027(3) 0.004(3)
C24 0.038(2) 0.090(4) 0.066(3) 0.027(3) 0.017(2) -0.013(3)

loop_
_atom_type_symbol
_atom_type_description
_atom_type_scat_dispersion_real
_atom_type_scat_dispersion_imag
_atom_type_scat_source
C C 0.0033 0.0000 'International Tables Vol C Tables 4.2.6.8 and 6.1.1.4'
H H 0.0000 0.0000 'International Tables Vol C Tables 4.2.6.8 and 6.1.1.4'
O O 0.0106 0.0000 'International Tables Vol C Tables 4.2.6.8 and 6.1.1.4'

loop_
_geom_angle_atom_site_label_1
_geom_angle_atom_site_label_2
_geom_angle_atom_site_label_3
_geom_angle
C1 O1 H1A 109.5
C6 O2 C23 117.2(3)
C12 O3 H3 109.5
C17 O4 C24 117.4(3)
O1 C1 C12 112.2(3)
O1 C1 C2 109.5(3)
C12 C1 C2 106.5(3)
O1 C1 H1 109.5
C12 C1 H1 109.5
C2 C1 H1 109.5
C11 C2 C3 121.8(4)
C11 C2 C1 122.2(3)
C3 C2 C1 115.9(3)
C2 C3 C4 117.9(3)
C2 C3 C14 118.3(3)
C4 C3 C14 123.5(3)
C5 C4 C9 118.5(3)
C5 C4 C3 122.7(3)
C9 C4 C3 118.7(3)
C6 C5 C4 120.9(4)
C6 C5 H5 119.6
C4 C5 H5 119.6
O2 C6 C5 123.5(4)
O2 C6 C7 116.0(4)
C5 C6 C7 120.5(4)
C8 C7 C6 120.2(4)
C8 C7 H7 119.9
C6 C7 H7 119.9
C7 C8 C9 121.2(4)
C7 C8 H8 119.4
C9 C8 H8 119.4
C10 C9 C4 120.3(4)
C10 C9 C8 121.1(4)
C4 C9 C8 118.6(4)
C11 C10 C9 119.8(4)
C11 C10 H10 120.1
C9 C10 H10 120.1
C10 C11 C2 120.6(4)
C10 C11 H11 119.7
C2 C11 H11 119.7
O3 C12 C1 113.0(3)
O3 C12 C13 110.7(3)
C1 C12 C13 106.7(3)
O3 C12 H12 108.8
C1 C12 H12 108.8
C13 C12 H12 108.8
C14 C13 C22 121.2(3)
C14 C13 C12 116.2(3)
C22 C13 C12 122.6(3)
C13 C14 C15 117.6(3)
C13 C14 C3 117.5(3)
C15 C14 C3 124.7(3)
C20 C15 C16 118.9(3)
C20 C15 C14 119.5(3)
C16 C15 C14 121.6(3)
C17 C16 C15 118.9(4)
C17 C16 H16 120.6
C15 C16 H16 120.6
C16 C17 C18 122.1(4)
C16 C17 O4 122.4(4)
C18 C17 O4 115.5(3)
C19 C18 C17 120.0(3)
C19 C18 H18 120.0
C17 C18 H18 120.0
C18 C19 C20 120.6(4)
C18 C19 H19 119.7
C20 C19 H19 119.7
C15 C20 C21 119.6(3)
C15 C20 C19 119.3(3)
C21 C20 C19 121.0(4)
C22 C21 C20 119.9(4)
C22 C21 H21 120.0
C20 C21 H21 120.0
C21 C22 C13 121.0(4)
C21 C22 H22 119.5
C13 C22 H22 119.5
O2 C23 H23A 109.5
O2 C23 H23B 109.5
H23A C23 H23B 109.5
O2 C23 H23C 109.5
H23A C23 H23C 109.5
H23B C23 H23C 109.5
O4 C24 H24A 109.5
O4 C24 H24B 109.5
H24A C24 H24B 109.5
O4 C24 H24C 109.5
H24A C24 H24C 109.5
H24B C24 H24C 109.5

loop_
_geom_bond_atom_site_label_1
_geom_bond_atom_site_label_2
_geom_bond_distance
O1 C1 1.428(4)
O1 H1A 0.8200
O2 C6 1.370(5)
O2 C23 1.430(5)
O3 C12 1.429(4)
O3 H3 0.8200
O4 C17 1.388(4)
O4 C24 1.432(6)
C1 C12 1.507(6)
C1 C2 1.522(5)
C1 H1 0.9800
C2 C11 1.386(5)
C2 C3 1.387(5)
C3 C4 1.443(5)
C3 C14 1.475(5)
C4 C5 1.407(5)
C4 C9 1.414(5)
C5 C6 1.372(5)
C5 H5 0.9300
C6 C7 1.393(6)
C7 C8 1.351(6)
C7 H7 0.9300
C8 C9 1.424(5)
C8 H8 0.9300
C9 C10 1.402(5)
C10 C11 1.375(6)
C10 H10 0.9300
C11 H11 0.9300
C12 C13 1.514(5)
C12 H12 0.9800
C13 C14 1.391(5)
C13 C22 1.393(5)
C14 C15 1.439(5)
C15 C20 1.397(5)
C15 C16 1.434(5)
C16 C17 1.372(5)
C16 H16 0.9300
C17 C18 1.381(5)
C18 C19 1.358(5)
C18 H18 0.9300
C19 C20 1.425(5)
C19 H19 0.9300
C20 C21 1.420(5)
C21 C22 1.357(5)
C21 H21 0.9300
C22 H22 0.9300
C23 H23A 0.9600
C23 H23B 0.9600
C23 H23C 0.9600
C24 H24A 0.9600
C24 H24B 0.9600
C24 H24C 0.9600

loop_
_geom_hbond_atom_site_label_D
_geom_hbond_atom_site_label_H
_geom_hbond_atom_site_label_A
_geom_hbond_distance_DH
_geom_hbond_distance_HA
_geom_hbond_distance_DA
_geom_hbond_angle_DHA
_geom_hbond_site_symmetry_A
O1 H1A O3 0.82 2.09 2.888(4) 163.1 2_657
O3 H3 O1 0.82 2.45 2.844(4) 110.9 .

loop_
_geom_torsion_atom_site_label_1
_geom_torsion_atom_site_label_2
_geom_torsion_atom_site_label_3
_geom_torsion_atom_site_label_4
_geom_torsion
O1 C1 C2 C11 11.6(5)
C12 C1 C2 C11 133.1(3)
O1 C1 C2 C3 -164.6(3)
C12 C1 C2 C3 -43.0(4)
C11 C2 C3 C4 -9.0(5)
C1 C2 C3 C4 167.2(3)
C11 C2 C3 C14 177.2(3)
C1 C2 C3 C14 -6.6(5)
C2 C3 C4 C5 -167.6(3)
C14 C3 C4 C5 5.8(5)
C2 C3 C4 C9 9.8(5)
C14 C3 C4 C9 -176.8(3)
C9 C4 C5 C6 5.0(5)
C3 C4 C5 C6 -177.7(3)
C23 O2 C6 C5 -14.0(5)
C23 O2 C6 C7 166.7(3)
C4 C5 C6 O2 177.8(3)
C4 C5 C6 C7 -2.8(5)
O2 C6 C7 C8 179.3(3)
C5 C6 C7 C8 -0.1(6)
C6 C7 C8 C9 0.7(6)
C5 C4 C9 C10 174.0(3)
C3 C4 C9 C10 -3.5(5)
C5 C4 C9 C8 -4.2(5)
C3 C4 C9 C8 178.4(3)
C7 C8 C9 C10 -176.7(3)
C7 C8 C9 C4 1.4(6)
C4 C9 C10 C11 -4.0(5)
C8 C9 C10 C11 174.2(4)
C9 C10 C11 C2 5.1(6)
C3 C2 C11 C10 1.6(5)
C1 C2 C11 C10 -174.3(4)
O1 C1 C12 O3 -51.5(4)
C2 C1 C12 O3 -171.3(3)
O1 C1 C12 C13 -173.4(3)
C2 C1 C12 C13 66.8(4)
O3 C12 C13 C14 -166.8(3)
C1 C12 C13 C14 -43.5(4)
O3 C12 C13 C22 13.0(5)
C1 C12 C13 C22 136.3(4)
C22 C13 C14 C15 -9.3(5)
C12 C13 C14 C15 170.4(3)
C22 C13 C14 C3 174.2(4)
C12 C13 C14 C3 -6.1(5)
C2 C3 C14 C13 33.5(5)
C4 C3 C14 C13 -139.9(4)
C2 C3 C14 C15 -142.7(4)
C4 C3 C14 C15 43.9(5)
C13 C14 C15 C20 12.7(5)
C3 C14 C15 C20 -171.0(4)
C13 C14 C15 C16 -164.9(3)
C3 C14 C15 C16 11.3(6)
C20 C15 C16 C17 5.6(5)
C14 C15 C16 C17 -176.7(3)
C15 C16 C17 C18 0.0(6)
C15 C16 C17 O4 -179.1(3)
C24 O4 C17 C16 -4.0(6)
C24 O4 C17 C18 176.8(4)
C16 C17 C18 C19 -4.4(6)
O4 C17 C18 C19 174.7(4)
C17 C18 C19 C20 3.2(6)
C16 C15 C20 C21 170.3(4)
C14 C15 C20 C21 -7.5(5)
C16 C15 C20 C19 -6.7(5)
C14 C15 C20 C19 175.5(4)
C18 C19 C20 C15 2.4(6)
C18 C19 C20 C21 -174.5(4)
C15 C20 C21 C22 -1.6(6)
C19 C20 C21 C22 175.4(4)
C20 C21 C22 C13 5.2(6)
C14 C13 C22 C21 0.4(6)
C12 C13 C22 C21 -179.3(4)

loop_
_cod_related_entry_id
_cod_related_entry_code
_cod_related_entry_database
1 21195253 ChemSpider
